data_7241756
loop_
_publ_author_name
'Yang, Dongdong'
'Liu, Xiaxia'
'Lu, Liping'
'Zhu, Miaoli'

_publ_section_title
;
 Effects of two different solvents on the syntheses, structural diversity,
 and magnetic properties of six Mn(ii) complexes derived from
 3,3&#x2032;-((5-carboxy-1,3-phenylene)bis(oxy))dibenzoate and variable
 N-donor ligands
;
_journal_issue 46
_journal_name_full CrystEngComm
_journal_page_first 8088
_journal_page_last 8099
_journal_paper_doi 10.1039/D0CE01383H
_journal_volume 22
_journal_year 2020
_chemical_formula_sum 'C31 H25 Mn2 N3 O12'
_chemical_formula_weight 741.42
_space_group_crystal_system monoclinic
_space_group_IT_number 14
_space_group_name_Hall '-P 2ybc'
_space_group_name_H-M_alt 'P 1 21/c 1'
_atom_sites_solution_hydrogens mixed
_audit_creation_method SHELXL-2014/7
_audit_update_record
;
2020-05-30 deposited with the CCDC.	2020-10-23 downloaded from the CCDC.
;
_cell_angle_alpha 90
_cell_angle_beta 98.425(4)
_cell_angle_gamma 90
_cell_formula_units_Z 4
_cell_length_a 12.916(2)
_cell_length_b 8.9128(13)
_cell_length_c 27.161(4)
_cell_measurement_reflns_used 6464
_cell_measurement_temperature 298(2)
_cell_measurement_theta_max 26.67
_cell_measurement_theta_min 2.79
_cell_volume 3093.0(8)
_computing_cell_refinement 'Bruker SAINT'
_computing_data_collection 'Bruker APEX2'
_computing_data_reduction 'Bruker SAINT'
_computing_molecular_graphics 'Bruker SHELXTL'
_computing_publication_material 'Bruker SHELXTL'
_computing_structure_refinement 'SHELXL-2014 (Sheldrick 2014)'
_computing_structure_solution 'SHELXS-97 (Sheldrick 2008)'
_diffrn_ambient_temperature 298(2)
_diffrn_measured_fraction_theta_full 0.996
_diffrn_measured_fraction_theta_max 0.992
_diffrn_measurement_device_type 'Bruker APEX-II CCD'
_diffrn_measurement_method '\f and \w scans'
_diffrn_radiation_type MoK\a
_diffrn_radiation_wavelength 0.71073
_diffrn_reflns_av_R_equivalents 0.0756
_diffrn_reflns_av_unetI/netI 0.0767
_diffrn_reflns_Laue_measured_fraction_full 0.996
_diffrn_reflns_Laue_measured_fraction_max 0.992
_diffrn_reflns_limit_h_max 17
_diffrn_reflns_limit_h_min -12
_diffrn_reflns_limit_k_max 11
_diffrn_reflns_limit_k_min -11
_diffrn_reflns_limit_l_max 36
_diffrn_reflns_limit_l_min -36
_diffrn_reflns_number 29483
_diffrn_reflns_point_group_measured_fraction_full 0.996
_diffrn_reflns_point_group_measured_fraction_max 0.992
_diffrn_reflns_theta_full 25.242
_diffrn_reflns_theta_max 28.342
_diffrn_reflns_theta_min 2.786
_exptl_absorpt_coefficient_mu 0.887
_exptl_absorpt_correction_type multi-scan
_exptl_absorpt_process_details SADABS
_exptl_crystal_colour colourless
_exptl_crystal_density_diffrn 1.592
_exptl_crystal_description block
_exptl_crystal_F_000 1512
_exptl_crystal_size_max 0.2
_exptl_crystal_size_mid 0.2
_exptl_crystal_size_min 0.15
_exptl_transmission_factor_max 0.7457
_exptl_transmission_factor_min 0.6230
_refine_diff_density_max 1.520
_refine_diff_density_min -0.688
_refine_diff_density_rms 0.097
_refine_ls_extinction_method none
_refine_ls_goodness_of_fit_ref 1.028
_refine_ls_hydrogen_treatment constr
_refine_ls_matrix_type full
_refine_ls_number_parameters 434
_refine_ls_number_reflns 7652
_refine_ls_number_restraints 18
_refine_ls_restrained_S_all 1.039
_refine_ls_R_factor_all 0.1151
_refine_ls_R_factor_gt 0.0611
_refine_ls_shift/su_max 0.001
_refine_ls_shift/su_mean 0.000
_refine_ls_structure_factor_coef Fsqd
_refine_ls_weighting_details 'w=1/[\s^2^(Fo^2^)+(0.0809P)^2^+3.8156P] where P=(Fo^2^+2Fc^2^)/3'
_refine_ls_weighting_scheme calc
_refine_ls_wR_factor_gt 0.1508
_refine_ls_wR_factor_ref 0.1778
_reflns_Friedel_coverage 0.000
_reflns_number_gt 4694
_reflns_number_total 7652
_reflns_threshold_expression 'I > 2\s(I)'
_cod_data_source_file d0ce01383h2.cif
_cod_data_source_block complex2a
_cod_original_sg_symbol_H-M 'P 21/c'
_cod_database_code 7241756
_shelx_shelxl_version_number 2014/7
_shelx_space_group_comment
;
The symmetry employed for this shelxl refinement is uniquely defined
by the following loop, which should always be used as a source of
symmetry information in preference to the above space-group names.
They are only intended as comments.
;

loop_
_space_group_symop_operation_xyz
'x, y, z'
'-x, y+1/2, -z+1/2'
'-x, -y, -z'
'x, -y-1/2, z-1/2'

loop_
_atom_site_label
_atom_site_type_symbol
_atom_site_fract_x
_atom_site_fract_y
_atom_site_fract_z
_atom_site_U_iso_or_equiv
_atom_site_adp_type
_atom_site_occupancy
_atom_site_site_symmetry_order
_atom_site_calc_flag
_atom_site_refinement_flags_posn
_atom_site_refinement_flags_adp
_atom_site_refinement_flags_occupancy
_atom_site_disorder_assembly
_atom_site_disorder_group
Mn1 Mn -0.00294(5) 0.63977(7) 0.82267(2) 0.02598(16) Uani 1 1 d . . . . .
Mn2 Mn -0.12666(5) 0.49712(7) 0.71174(2) 0.02569(16) Uani 1 1 d . . . . .
C1 C 0.2295(3) 0.4760(5) 1.19115(15) 0.0325(10) Uani 1 1 d . . . . .
C2 C 0.3314(3) 0.4647(6) 1.17043(16) 0.0358(10) Uani 1 1 d . . . . .
C3 C 0.4259(4) 0.4643(8) 1.20185(18) 0.0632(18) Uani 1 1 d . . . . .
H3 H 0.4275 0.4800 1.2358 0.076 Uiso 1 1 calc R U . . .
C4 C 0.5185(4) 0.4403(9) 1.18261(19) 0.0673(19) Uani 1 1 d . . . . .
H4 H 0.5816 0.4363 1.2040 0.081 Uiso 1 1 calc R U . . .
C5 C 0.5180(4) 0.4223(7) 1.13204(17) 0.0487(13) Uani 1 1 d . . . . .
H5 H 0.5801 0.4071 1.1192 0.058 Uiso 1 1 calc R U . . .
C6 C 0.4228(3) 0.4275(5) 1.10074(15) 0.0323(9) Uani 1 1 d . . . . .
C7 C 0.3293(3) 0.4451(5) 1.11951(15) 0.0321(9) Uani 1 1 d . . . . .
H7 H 0.2659 0.4439 1.0983 0.039 Uiso 1 1 calc R U . . .
C8 C 0.3404(3) 0.3800(5) 1.01773(14) 0.0296(9) Uani 1 1 d . . . . .
C9 C 0.2955(3) 0.2394(5) 1.01910(14) 0.0332(10) Uani 1 1 d . . . . .
H9 H 0.3193 0.1723 1.0445 0.040 Uiso 1 1 calc R U . . .
C10 C 0.2148(3) 0.2003(5) 0.98222(15) 0.0319(9) Uani 1 1 d . . . . .
C11 C 0.1773(3) 0.3007(5) 0.94481(15) 0.0307(9) Uani 1 1 d . . . . .
H11 H 0.1221 0.2737 0.9205 0.037 Uiso 1 1 calc R U . . .
C12 C 0.2226(3) 0.4419(5) 0.94381(14) 0.0280(9) Uani 1 1 d . . . . .
C13 C 0.3061(3) 0.4808(5) 0.98026(15) 0.0293(9) Uani 1 1 d . . . . .
H13 H 0.3383 0.5738 0.9793 0.035 Uiso 1 1 calc R U . . .
C14 C 0.1815(4) 0.5506(5) 0.90321(14) 0.0296(9) Uani 1 1 d . . . . .
C15 C 0.1485(4) -0.0233(5) 1.01696(16) 0.0345(10) Uani 1 1 d . . . . .
C16 C 0.1578(4) -0.1771(6) 1.01523(19) 0.0457(12) Uani 1 1 d . . . . .
H16 H 0.1851 -0.2227 0.9891 0.055 Uiso 1 1 calc R U . . .
C17 C 0.1263(4) -0.2627(6) 1.0527(2) 0.0507(13) Uani 1 1 d . . . . .
H17 H 0.1331 -0.3665 1.0519 0.061 Uiso 1 1 calc R U . . .
C18 C 0.0845(4) -0.1960(6) 1.09143(18) 0.0428(11) Uani 1 1 d . . . . .
H18 H 0.0649 -0.2545 1.1169 0.051 Uiso 1 1 calc R U . . .
C19 C 0.0721(4) -0.0404(5) 1.09199(16) 0.0329(10) Uani 1 1 d . . . . .
C20 C 0.1056(4) 0.0471(5) 1.05477(15) 0.0330(10) Uani 1 1 d . . . . .
H20 H 0.0992 0.1510 1.0553 0.040 Uiso 1 1 calc R U . . .
C21 C 0.0201(4) 0.0359(5) 1.13151(16) 0.0341(10) Uani 1 1 d . . . . .
C22 C -0.3258(4) 0.7017(7) 0.66039(19) 0.0519(14) Uani 1 1 d . . . . .
H22 H -0.3187 0.7710 0.6863 0.062 Uiso 1 1 calc R U . . .
C23 C -0.2981(4) 0.5148(5) 0.61570(15) 0.0355(10) Uani 1 1 d . . . . .
H23 H -0.2682 0.4303 0.6035 0.043 Uiso 1 1 calc R U . . .
C24 C -0.3997(4) 0.7060(6) 0.62061(19) 0.0526(14) Uani 1 1 d . . . . .
H24 H -0.4516 0.7784 0.6136 0.063 Uiso 1 1 calc R U . . .
C25 C -0.4440(3) 0.5400(5) 0.54536(15) 0.0295(9) Uani 1 1 d . . . . .
C26 C -0.5165(4) 0.6389(5) 0.52038(16) 0.0392(11) Uani 1 1 d . . . . .
H26 H -0.5276 0.7322 0.5340 0.047 Uiso 1 1 calc R U . . .
C27 C -0.4276(4) 0.4028(5) 0.52527(16) 0.0368(10) Uani 1 1 d . . . . .
H27 H -0.3789 0.3372 0.5422 0.044 Uiso 1 1 calc R U . . .
C28 C 0.0641(3) 0.3297(5) 0.78046(15) 0.0313(9) Uani 1 1 d . . . . .
H28 H 0.1063 0.3300 0.8113 0.038 Uiso 1 1 calc R U . . .
C29 C 0.2682(9) 0.8802(13) 0.2122(4) 0.132(4) Uani 1 1 d . U . . .
H29 H 0.2617 0.7774 0.2067 0.158 Uiso 1 1 calc R U . . .
C30 C 0.3023(14) 1.105(2) 0.1896(7) 0.257(9) Uani 1 1 d . U . . .
H30A H 0.2637 1.1408 0.2134 0.309 Uiso 1 1 calc R U . . .
H30B H 0.3332 1.1726 0.1699 0.309 Uiso 1 1 calc R U . . .
C31 C 0.3497(11) 0.921(2) 0.1419(5) 0.225(7) Uani 1 1 d . U . . .
H31A H 0.3867 0.8279 0.1477 0.338 Uiso 1 1 calc R U . . .
H31B H 0.3964 0.9967 0.1328 0.338 Uiso 1 1 calc R U . . .
H31C H 0.2923 0.9089 0.1155 0.338 Uiso 1 1 calc R U . . .
N1 N -0.2616(3) 0.5803(5) 0.65765(13) 0.0361(9) Uani 1 1 d . . . . .
N2 N -0.3846(3) 0.5841(4) 0.59212(12) 0.0314(8) Uani 1 1 d . . . . .
N3 N 0.3131(4) 0.9636(6) 0.18372(19) 0.0626(14) Uani 1 1 d . . . . .
O1 O 0.2352(3) 0.5130(4) 1.23603(11) 0.0426(8) Uani 1 1 d . . . . .
O2 O 0.1478(2) 0.4449(4) 1.16265(11) 0.0414(8) Uani 1 1 d . . . . .
O3 O 0.0261(3) 0.1735(4) 1.13374(13) 0.0542(10) Uani 1 1 d . . . . .
O4 O -0.0267(3) -0.0456(4) 1.15849(12) 0.0468(9) Uani 1 1 d . . . . .
O5 O 0.1763(3) 0.0552(4) 0.97671(11) 0.0445(8) Uani 1 1 d . . . . .
O6 O 0.4289(2) 0.4186(4) 1.05029(10) 0.0409(8) Uani 1 1 d . . . . .
O7 O 0.2356(2) 0.6645(4) 0.89720(11) 0.0395(8) Uani 1 1 d . . . . .
O8 O 0.0960(2) 0.5168(3) 0.87720(11) 0.0379(7) Uani 1 1 d . . . . .
O9 O 0.1520(2) 0.7552(3) 0.80775(10) 0.0319(7) Uani 1 1 d . . . . .
H9B H 0.1803 0.7079 0.7876 0.048 Uiso 1 1 d R U . . .
H9A H 0.1885 0.7470 0.8349 0.048 Uiso 1 1 d R U . . .
O10 O 0.0041(2) 0.4391(3) 0.77094(10) 0.0319(7) Uani 1 1 d . . . . .
O11 O 0.0731(2) 0.2199(3) 0.75286(10) 0.0306(7) Uani 1 1 d . . . . .
O12 O 0.2301(4) 0.9458(7) 0.25087(18) 0.0949(18) Uani 1 1 d . . . . .

loop_
_atom_site_aniso_label
_atom_site_aniso_U_11
_atom_site_aniso_U_22
_atom_site_aniso_U_33
_atom_site_aniso_U_23
_atom_site_aniso_U_13
_atom_site_aniso_U_12
Mn1 0.0236(3) 0.0321(3) 0.0221(3) -0.0013(3) 0.0026(2) -0.0003(3)
Mn2 0.0237(3) 0.0343(3) 0.0190(3) -0.0024(2) 0.0028(2) -0.0001(3)
C1 0.026(2) 0.046(3) 0.026(2) -0.0026(18) 0.0072(18) -0.0059(19)
C2 0.028(2) 0.052(3) 0.030(2) -0.002(2) 0.0106(18) -0.005(2)
C3 0.032(3) 0.131(6) 0.026(2) -0.007(3) 0.002(2) -0.012(3)
C4 0.025(3) 0.140(6) 0.034(3) -0.005(3) -0.004(2) -0.003(3)
C5 0.023(2) 0.089(4) 0.034(2) 0.005(3) 0.0035(19) 0.001(3)
C6 0.027(2) 0.045(3) 0.026(2) 0.0028(19) 0.0066(17) -0.001(2)
C7 0.022(2) 0.045(3) 0.029(2) -0.0005(19) 0.0022(17) -0.0009(19)
C8 0.023(2) 0.049(3) 0.0171(17) 0.0007(17) 0.0037(15) 0.0030(19)
C9 0.031(2) 0.046(3) 0.0230(19) 0.0087(18) 0.0063(17) 0.004(2)
C10 0.037(2) 0.034(2) 0.028(2) -0.0009(17) 0.0170(19) -0.0003(19)
C11 0.028(2) 0.038(2) 0.0256(19) 0.0000(18) 0.0035(17) -0.0013(19)
C12 0.027(2) 0.034(2) 0.0230(19) 0.0004(17) 0.0043(17) -0.0005(18)
C13 0.027(2) 0.033(2) 0.028(2) 0.0023(17) 0.0061(17) -0.0011(18)
C14 0.033(2) 0.034(2) 0.0215(19) 0.0000(17) 0.0029(17) 0.0040(19)
C15 0.036(2) 0.041(3) 0.029(2) 0.0038(18) 0.0107(19) -0.003(2)
C16 0.056(3) 0.039(3) 0.049(3) -0.005(2) 0.029(3) 0.004(2)
C17 0.063(4) 0.034(3) 0.062(3) 0.002(2) 0.030(3) 0.007(2)
C18 0.049(3) 0.043(3) 0.040(2) 0.007(2) 0.019(2) 0.000(2)
C19 0.032(2) 0.035(2) 0.034(2) -0.0024(18) 0.0111(19) -0.0004(19)
C20 0.034(2) 0.033(2) 0.033(2) -0.0006(18) 0.0088(19) 0.0005(19)
C21 0.032(2) 0.041(3) 0.030(2) -0.0061(18) 0.0063(19) 0.000(2)
C22 0.047(3) 0.063(3) 0.042(3) -0.020(3) -0.005(2) 0.017(3)
C23 0.033(2) 0.047(3) 0.026(2) 0.0004(19) 0.0008(18) 0.010(2)
C24 0.043(3) 0.059(3) 0.051(3) -0.015(3) -0.011(2) 0.019(3)
C25 0.023(2) 0.038(2) 0.0252(19) 0.0020(17) -0.0016(17) -0.0023(18)
C26 0.039(3) 0.039(2) 0.036(2) -0.004(2) -0.005(2) 0.008(2)
C27 0.033(2) 0.040(3) 0.035(2) 0.0039(19) -0.006(2) 0.009(2)
C28 0.034(2) 0.033(2) 0.0257(19) -0.0029(17) 0.0006(18) 0.0017(19)
C29 0.133(7) 0.143(7) 0.112(6) 0.032(6) -0.007(6) -0.040(6)
C30 0.259(16) 0.178(12) 0.307(16) -0.074(12) -0.051(13) 0.046(12)
C31 0.165(12) 0.372(17) 0.152(10) -0.022(12) 0.070(10) -0.009(12)
N1 0.033(2) 0.049(2) 0.0257(17) -0.0009(16) 0.0000(16) 0.0012(18)
N2 0.0267(18) 0.041(2) 0.0252(17) 0.0018(15) -0.0006(15) 0.0028(16)
N3 0.078(4) 0.058(3) 0.058(3) 0.013(2) 0.031(3) -0.001(3)
O1 0.0378(18) 0.065(2) 0.0282(15) -0.0094(15) 0.0137(14) -0.0102(17)
O2 0.0246(16) 0.068(2) 0.0330(16) -0.0052(16) 0.0092(14) -0.0072(15)
O3 0.076(3) 0.042(2) 0.052(2) -0.0151(16) 0.036(2) -0.0056(18)
O4 0.053(2) 0.055(2) 0.0393(18) 0.0006(16) 0.0282(17) -0.0020(17)
O5 0.065(2) 0.0435(19) 0.0291(16) 0.0008(14) 0.0195(16) -0.0110(17)
O6 0.0261(16) 0.076(2) 0.0218(14) 0.0056(15) 0.0063(13) -0.0043(16)
O7 0.0353(18) 0.0431(19) 0.0373(17) 0.0108(14) -0.0041(14) -0.0069(15)
O8 0.0357(17) 0.0433(18) 0.0308(15) 0.0055(14) -0.0082(14) -0.0039(15)
O9 0.0282(15) 0.0416(17) 0.0255(14) 0.0049(13) 0.0021(12) 0.0041(13)
O10 0.0321(16) 0.0327(16) 0.0284(14) -0.0063(12) -0.0036(13) 0.0107(13)
O11 0.0383(17) 0.0294(15) 0.0235(13) -0.0013(12) 0.0023(13) 0.0040(13)
O12 0.075(3) 0.150(5) 0.066(3) 0.025(3) 0.029(3) -0.002(3)

loop_
_atom_type_symbol
_atom_type_description
_atom_type_scat_dispersion_real
_atom_type_scat_dispersion_imag
_atom_type_scat_source
C C 0.0033 0.0016 'International Tables Vol C Tables 4.2.6.8 and 6.1.1.4'
H H 0.0000 0.0000 'International Tables Vol C Tables 4.2.6.8 and 6.1.1.4'
N N 0.0061 0.0033 'International Tables Vol C Tables 4.2.6.8 and 6.1.1.4'
O O 0.0106 0.0060 'International Tables Vol C Tables 4.2.6.8 and 6.1.1.4'
Mn Mn 0.3368 0.7283 'International Tables Vol C Tables 4.2.6.8 and 6.1.1.4'

loop_
_geom_angle_atom_site_label_1
_geom_angle_atom_site_label_2
_geom_angle_atom_site_label_3
_geom_angle
_geom_angle_site_symmetry_1
_geom_angle_site_symmetry_3
_geom_angle_publ_flag
O3 Mn1 O2 88.47(14) 3_567 3_567 ?
O3 Mn1 O8 97.94(14) 3_567 . ?
O2 Mn1 O8 98.28(13) 3_567 . ?
O3 Mn1 O11 101.13(13) 3_567 2_556 ?
O2 Mn1 O11 92.08(12) 3_567 2_556 ?
O8 Mn1 O11 158.51(12) . 2_556 ?
O3 Mn1 O10 173.79(14) 3_567 . ?
O2 Mn1 O10 87.29(12) 3_567 . ?
O8 Mn1 O10 87.16(11) . . ?
O11 Mn1 O10 74.51(10) 2_556 . ?
O3 Mn1 O9 86.85(13) 3_567 . ?
O2 Mn1 O9 174.84(13) 3_567 . ?
O8 Mn1 O9 84.53(11) . . ?
O11 Mn1 O9 86.70(10) 2_556 . ?
O10 Mn1 O9 97.21(11) . . ?
O4 Mn2 O1 170.32(14) 4_565 3_567 ?
O4 Mn2 O10 93.84(13) 4_565 . ?
O1 Mn2 O10 90.74(12) 3_567 . ?
O4 Mn2 O9 96.77(12) 4_565 2_546 ?
O1 Mn2 O9 91.66(12) 3_567 2_546 ?
O10 Mn2 O9 90.94(11) . 2_546 ?
O4 Mn2 N1 88.74(14) 4_565 . ?
O1 Mn2 N1 85.76(13) 3_567 . ?
O10 Mn2 N1 172.97(13) . . ?
O9 Mn2 N1 95.24(13) 2_546 . ?
O4 Mn2 O11 86.12(12) 4_565 2_556 ?
O1 Mn2 O11 86.83(12) 3_567 2_556 ?
O10 Mn2 O11 75.17(11) . 2_556 ?
O9 Mn2 O11 166.00(10) 2_546 2_556 ?
N1 Mn2 O11 98.52(13) . 2_556 ?
O2 C1 O1 125.9(4) . . ?
O2 C1 C2 117.4(4) . . ?
O1 C1 C2 116.7(4) . . ?
C3 C2 C7 120.0(4) . . ?
C3 C2 C1 120.6(4) . . ?
C7 C2 C1 119.3(4) . . ?
C2 C3 C4 119.9(4) . . ?
C5 C4 C3 120.8(5) . . ?
C4 C5 C6 118.6(4) . . ?
O6 C6 C7 123.3(4) . . ?
O6 C6 C5 115.4(4) . . ?
C7 C6 C5 121.3(4) . . ?
C6 C7 C2 119.3(4) . . ?
C13 C8 O6 117.1(4) . . ?
C13 C8 C9 121.2(4) . . ?
O6 C8 C9 121.3(4) . . ?
C10 C9 C8 119.0(4) . . ?
C9 C10 O5 122.3(4) . . ?
C9 C10 C11 120.9(4) . . ?
O5 C10 C11 116.2(4) . . ?
C10 C11 C12 119.8(4) . . ?
C11 C12 C13 119.6(4) . . ?
C11 C12 C14 119.5(4) . . ?
C13 C12 C14 120.9(4) . . ?
C8 C13 C12 119.5(4) . . ?
O7 C14 O8 125.5(4) . . ?
O7 C14 C12 118.2(4) . . ?
O8 C14 C12 116.3(4) . . ?
C16 C15 C20 121.5(4) . . ?
C16 C15 O5 116.1(4) . . ?
C20 C15 O5 122.2(4) . . ?
C15 C16 C17 119.2(4) . . ?
C16 C17 C18 120.9(5) . . ?
C17 C18 C19 119.5(4) . . ?
C20 C19 C18 119.9(4) . . ?
C20 C19 C21 118.8(4) . . ?
C18 C19 C21 121.2(4) . . ?
C15 C20 C19 119.0(4) . . ?
O3 C21 O4 125.7(4) . . ?
O3 C21 C19 116.9(4) . . ?
O4 C21 C19 117.4(4) . . ?
C24 C22 N1 110.2(4) . . ?
N1 C23 N2 112.1(4) . . ?
C22 C24 N2 107.0(4) . . ?
C27 C25 C26 120.4(4) . . ?
C27 C25 N2 120.1(4) . . ?
C26 C25 N2 119.5(4) . . ?
C25 C26 C27 119.4(4) . 3_466 ?
C25 C27 C26 120.3(4) . 3_466 ?
O10 C28 O11 126.7(4) . . ?
N3 C29 O12 117.9(10) . . ?
C23 N1 C22 104.8(4) . . ?
C23 N1 Mn2 124.9(3) . . ?
C22 N1 Mn2 130.2(3) . . ?
C23 N2 C24 105.8(4) . . ?
C23 N2 C25 126.1(4) . . ?
C24 N2 C25 128.0(4) . . ?
C29 N3 C30 115.7(12) . . ?
C29 N3 C31 126.6(11) . . ?
C30 N3 C31 116.0(13) . . ?
C1 O1 Mn2 133.1(3) . 3_567 ?
C1 O2 Mn1 131.0(3) . 3_567 ?
C21 O3 Mn1 144.0(3) . 3_567 ?
C21 O4 Mn2 132.6(3) . 4_566 ?
C10 O5 C15 121.0(3) . . ?
C8 O6 C6 119.0(3) . . ?
C14 O8 Mn1 131.3(3) . . ?
Mn2 O9 Mn1 111.52(12) 2_556 . ?
C28 O10 Mn2 135.7(3) . . ?
C28 O10 Mn1 124.3(3) . . ?
Mn2 O10 Mn1 99.72(11) . . ?
C28 O11 Mn1 137.8(3) . 2_546 ?
C28 O11 Mn2 118.7(2) . 2_546 ?
Mn1 O11 Mn2 99.59(11) 2_546 2_546 ?

loop_
_geom_bond_atom_site_label_1
_geom_bond_atom_site_label_2
_geom_bond_distance
_geom_bond_site_symmetry_2
_geom_bond_publ_flag
Mn1 O3 2.089(3) 3_567 ?
Mn1 O2 2.109(3) 3_567 ?
Mn1 O8 2.115(3) . ?
Mn1 O11 2.235(3) 2_556 ?
Mn1 O10 2.284(3) . ?
Mn1 O9 2.338(3) . ?
Mn2 O4 2.119(3) 4_565 ?
Mn2 O1 2.138(3) 3_567 ?
Mn2 O10 2.216(3) . ?
Mn2 O9 2.233(3) 2_546 ?
Mn2 N1 2.235(4) . ?
Mn2 O11 2.270(3) 2_556 ?
C1 O2 1.245(5) . ?
C1 O1 1.255(5) . ?
C1 C2 1.508(6) . ?
C2 C3 1.383(7) . ?
C2 C7 1.390(6) . ?
C3 C4 1.390(7) . ?
C4 C5 1.382(7) . ?
C5 C6 1.390(6) . ?
C6 O6 1.386(5) . ?
C6 C7 1.387(6) . ?
C8 C13 1.381(6) . ?
C8 O6 1.382(5) . ?
C8 C9 1.383(6) . ?
C9 C10 1.381(6) . ?
C10 O5 1.386(5) . ?
C10 C11 1.387(6) . ?
C11 C12 1.390(6) . ?
C12 C13 1.397(6) . ?
C12 C14 1.505(6) . ?
C14 O7 1.256(5) . ?
C14 O8 1.257(5) . ?
C15 C16 1.377(7) . ?
C15 C20 1.386(6) . ?
C15 O5 1.389(5) . ?
C16 C17 1.380(7) . ?
C17 C18 1.385(7) . ?
C18 C19 1.397(7) . ?
C19 C20 1.394(6) . ?
C19 C21 1.509(6) . ?
C21 O3 1.230(6) . ?
C21 O4 1.249(5) . ?
C22 C24 1.333(7) . ?
C22 N1 1.371(6) . ?
C23 N1 1.305(5) . ?
C23 N2 1.353(5) . ?
C24 N2 1.364(6) . ?
C25 C27 1.368(6) . ?
C25 C26 1.388(6) . ?
C25 N2 1.439(5) . ?
C26 C27 1.391(6) 3_466 ?
C27 C26 1.391(6) 3_466 ?
C28 O10 1.248(5) . ?
C28 O11 1.249(5) . ?
C29 N3 1.273(11) . ?
C29 O12 1.356(12) . ?
C30 N3 1.283(16) . ?
C31 N3 1.347(12) . ?
O1 Mn2 2.138(3) 3_567 ?
O2 Mn1 2.109(3) 3_567 ?
O3 Mn1 2.089(3) 3_567 ?
O4 Mn2 2.119(3) 4_566 ?
O9 Mn2 2.233(3) 2_556 ?
O11 Mn1 2.235(3) 2_546 ?
O11 Mn2 2.270(3) 2_546 ?
